data_7010627
loop_
_publ_author_name
'Paul K. Bowyer'
'David StC. Black'
'Donald C. Craig'
'A. David Rae'
'Anthony C. Willis'

_publ_section_title
;
 Indole-based mono- and poly-nuclear acyclic chelating systems:
 syntheses and selected transition metal complexes
;
_journal_issue 13
_journal_name_full 'J. Chem. Soc., Dalton Trans.'
_journal_page_first 1948
_journal_page_last 1958
_journal_paper_doi 10.1039/b101350p
_journal_year 2001
_chemical_formula_moiety 'C80 H60 Cl4 N8 Ni2 O8, 7(C3 H7 N O) '
_chemical_formula_sum 'C101 H109 Cl4 N15 Ni2 O15'
_chemical_formula_weight 2032.28
_space_group_IT_number 2
_symmetry_cell_setting triclinic
_symmetry_Int_Tables_number 2
_symmetry_space_group_name_Hall '-P 1'
_symmetry_space_group_name_H-M 'P -1'
_audit_creation_date 1999-12-13
_audit_creation_method 'by teXsan v1.8'
_audit_update_record
;
1997  data collected and structure solved in xtal/texsan
1999  solution improved with use of RAELS
report and rough cif from adr to acw
2000-03-31 - Report and cif on pxb15 compiled by Anthony C. Willis
2000-04-03 - sent to checkcif.  Reply gives anticipated alerts
2001-04-09 - response to referees' reports
;
_cell_angle_alpha 70.36(6)
_cell_angle_beta 71.35(6)
_cell_angle_gamma 85.15(7)
_cell_formula_units_Z 1
_cell_length_a 12.952(12)
_cell_length_b 14.602(12)
_cell_length_c 15.286(13)
_cell_measurement_reflns_used 25
_cell_measurement_temperature 273.2
_cell_measurement_theta_max 12.69
_cell_measurement_theta_min 9.64
_cell_volume 2579(4)
_computing_cell_refinement xtal_LATCON
_computing_data_collection
;
Philips PW1100/20 software 1976
;
_computing_data_reduction xtal_DIFDAT_ADDREF
_computing_publication_material 'teXsan (MSC, 1992-1997)'
_computing_structure_refinement RAELS96
_computing_structure_solution
;
SIR92 (Altomare, et. al. 1993)
;
_diffrn_ambient_temperature 273.2
_diffrn_measurement_device_type 'Philips PW1100/20'
_diffrn_measurement_method \w-2\q
_diffrn_orient_matrix_UB_11 0.00000
_diffrn_orient_matrix_UB_12 0.00000
_diffrn_orient_matrix_UB_13 0.00000
_diffrn_orient_matrix_UB_21 0.00000
_diffrn_orient_matrix_UB_22 0.00000
_diffrn_orient_matrix_UB_23 0.00000
_diffrn_orient_matrix_UB_31 0.00000
_diffrn_orient_matrix_UB_32 0.00000
_diffrn_orient_matrix_UB_33 0.00000
_diffrn_radiation_detector 'scintillation counter'
_diffrn_radiation_monochromator graphite
_diffrn_radiation_source 'X-ray tube'
_diffrn_radiation_type 'Mo K\a'
_diffrn_radiation_wavelength 0.7107
_diffrn_reflns_av_R_equivalents 0.028
_diffrn_reflns_av_sigmaI/netI 0.080
_diffrn_reflns_limit_h_max 15
_diffrn_reflns_limit_h_min -15
_diffrn_reflns_limit_k_max 0
_diffrn_reflns_limit_k_min -17
_diffrn_reflns_limit_l_max 17
_diffrn_reflns_limit_l_min -18
_diffrn_reflns_number 9527
_diffrn_reflns_reduction_process 'Lp corrections applied'
_diffrn_reflns_theta_max 25.05
_diffrn_reflns_theta_min 2.55
_diffrn_standards_decay_% 5
_diffrn_standards_interval_time 120
_diffrn_standards_number 3
_exptl_absorpt_coefficient_mu 0.537
_exptl_absorpt_correction_type none
_exptl_crystal_colour black
_exptl_crystal_density_diffrn 1.308
_exptl_crystal_density_meas ?
_exptl_crystal_description block
_exptl_crystal_F_000 1064.00
_exptl_crystal_size_max 0.3
_exptl_crystal_size_mid 0.2
_exptl_crystal_size_min 0.2
_refine_diff_density_max 0.26
_refine_diff_density_min -0.30
_refine_ls_extinction_method none
_refine_ls_goodness_of_fit_all 1.296
_refine_ls_goodness_of_fit_ref 1.530
_refine_ls_hydrogen_treatment noref
_refine_ls_matrix_type full
_refine_ls_number_constraints 0
_refine_ls_number_parameters 270
_refine_ls_number_reflns 4299
_refine_ls_number_restraints 21
_refine_ls_R_factor_all 0.152
_refine_ls_R_factor_gt 0.074
_refine_ls_shift/su_max 0.3
_refine_ls_shift/su_mean 0.1
_refine_ls_structure_factor_coef F
_refine_ls_weighting_details 'w = 1/[\s^2^(Fo) + (0.05Fo)^2^] '
_refine_ls_weighting_scheme sigma
_refine_ls_wR_factor_all 0.121
_refine_ls_wR_factor_ref 0.101
_reflns_number_gt 4299
_reflns_number_total 9135
_reflns_threshold_expression I>3.00\s(I)
_cod_data_source_file b101350p.txt
_cod_data_source_block 9a
_cod_original_sg_symbol_H-M 'P -1       '
_cod_database_code 7010627

loop_
_symmetry_equiv_pos_as_xyz
'   +x,   +y,   +z'
'   -x,   -y,   -z'

loop_
_atom_site_aniso_label
_atom_site_aniso_U_11
_atom_site_aniso_U_22
_atom_site_aniso_U_33
_atom_site_aniso_U_12
_atom_site_aniso_U_13
_atom_site_aniso_U_23
Ni1 0.065(1) 0.036(1) 0.042(1) -0.009(0) 0.000(0) 0.000(0)
N1 0.063(1) 0.051(2) 0.038(1) -0.011(1) -0.009(1) -0.008(1)
C1 0.063(1) 0.051(2) 0.042(1) -0.011(1) -0.011(1) -0.007(1)
C2 0.062(1) 0.050(2) 0.043(1) -0.010(1) -0.010(1) -0.010(1)
C3 0.061(1) 0.050(2) 0.040(1) -0.011(1) -0.008(1) -0.009(1)
C4 0.061(1) 0.047(2) 0.037(1) -0.011(1) -0.008(1) -0.009(1)
C5 0.062(1) 0.061(2) 0.043(1) -0.014(1) -0.008(1) -0.003(1)
C6 0.063(1) 0.063(2) 0.046(1) -0.017(1) -0.010(1) 0.003(1)
C7 0.063(1) 0.052(2) 0.043(1) -0.014(1) -0.010(1) -0.002(1)
C8 0.062(1) 0.046(2) 0.037(1) -0.011(1) -0.008(1) -0.009(1)
C9 0.062(1) 0.047(2) 0.036(1) -0.010(1) -0.008(1) -0.011(1)
N2 0.057(2) 0.043(1) 0.045(1) -0.013(1) -0.009(1) -0.009(1)
O1 0.062(1) 0.077(3) 0.046(2) -0.016(1) -0.007(1) 0.000(1)
C10' 0.064(1) 0.108(4) 0.051(2) -0.022(1) -0.007(1) 0.012(2)
C10" 0.064(1) 0.107(4) 0.050(2) -0.022(1) -0.007(1) 0.011(2)
O2 0.064(1) 0.052(2) 0.050(2) -0.015(1) -0.013(1) 0.002(1)
C11' 0.069(1) 0.065(2) 0.065(2) -0.021(1) -0.019(1) 0.016(2)
C11" 0.069(1) 0.064(2) 0.068(3) -0.021(1) -0.020(1) 0.016(2)
C12 0.062(1) 0.055(2) 0.050(1) -0.010(1) -0.011(1) -0.011(1)
C13 0.062(1) 0.075(3) 0.060(1) -0.009(1) -0.009(1) -0.024(2)
C14 0.062(1) 0.081(3) 0.073(2) -0.007(1) -0.010(1) -0.028(2)
C15 0.063(1) 0.074(2) 0.074(2) -0.008(1) -0.015(1) -0.013(1)
C16 0.066(1) 0.098(3) 0.064(2) -0.011(1) -0.019(1) -0.010(2)
C17 0.065(1) 0.084(2) 0.054(2) -0.012(1) -0.015(1) -0.012(1)
Cl1 0.064(1) 0.094(3) 0.096(2) -0.005(1) -0.019(1) -0.013(2)
N3 0.082(3) 0.041(1) 0.044(2) -0.013(1) -0.006(1) -0.002(1)
C18 0.085(3) 0.045(1) 0.045(2) -0.014(1) -0.005(1) -0.005(1)
C19 0.076(3) 0.043(1) 0.052(1) -0.007(1) -0.010(1) -0.007(1)
C20 0.100(3) 0.038(1) 0.052(1) -0.005(1) -0.019(2) -0.003(1)
C21 0.079(3) 0.038(1) 0.046(1) -0.006(1) -0.012(1) -0.002(1)
C22 0.190(5) 0.038(1) 0.059(1) -0.009(2) -0.038(2) 0.002(1)
C23 0.251(7) 0.043(1) 0.056(1) -0.016(2) -0.048(3) 0.006(1)
C24 0.183(5) 0.046(1) 0.050(1) -0.012(2) -0.035(2) 0.002(1)
C25 0.097(3) 0.041(1) 0.047(1) -0.006(1) -0.017(2) -0.002(1)
C26 0.077(2) 0.044(1) 0.047(2) -0.009(1) -0.009(1) -0.005(1)
N4 0.057(2) 0.043(1) 0.045(1) -0.013(1) -0.009(1) -0.009(1)
O3 0.254(8) 0.037(1) 0.073(2) -0.012(2) -0.051(3) 0.000(1)
C27' 0.444(14) 0.039(1) 0.090(3) -0.024(2) -0.089(5) 0.008(1)
C27" 0.401(13) 0.047(1) 0.072(2) -0.062(3) -0.040(4) 0.009(1)
O4 0.237(7) 0.058(1) 0.050(2) -0.019(3) -0.042(3) 0.001(1)
C28' 0.395(12) 0.074(2) 0.047(2) -0.060(4) -0.044(3) 0.008(1)
C28" 0.417(13) 0.070(2) 0.056(2) -0.035(4) -0.074(4) 0.007(1)
C29 0.083(3) 0.051(1) 0.062(1) -0.010(1) -0.008(1) -0.016(1)
C30 0.099(4) 0.055(1) 0.075(2) -0.020(1) -0.003(2) -0.023(1)
C31 0.112(4) 0.067(2) 0.093(2) -0.023(2) -0.006(2) -0.036(2)
C32 0.136(3) 0.079(2) 0.090(2) -0.027(1) -0.006(2) -0.042(2)
C33 0.165(3) 0.098(2) 0.092(2) -0.051(2) 0.023(2) -0.055(2)
C34 0.124(3) 0.082(2) 0.081(2) -0.037(2) 0.018(2) -0.042(2)
Cl2 0.195(4) 0.105(2) 0.116(2) -0.043(2) -0.007(2) -0.066(2)
C35 0.057(2) 0.043(1) 0.045(1) -0.013(1) -0.009(1) -0.009(1)
C36 0.057(2) 0.043(1) 0.045(1) -0.013(1) -0.009(1) -0.009(1)
C37 0.057(2) 0.043(1) 0.045(1) -0.013(1) -0.009(1) -0.009(1)
C38 0.057(2) 0.043(1) 0.045(1) -0.013(1) -0.009(1) -0.009(1)
C39 0.057(2) 0.043(1) 0.045(1) -0.013(1) -0.009(1) -0.009(1)
C40 0.057(2) 0.043(1) 0.045(1) -0.013(1) -0.009(1) -0.009(1)
O5 0.212(9) 0.134(9) 0.138(8) -0.012(7) -0.038(6) -0.009(6)
N5 0.189(9) 0.123(9) 0.153(7) -0.057(6) -0.066(6) -0.035(6)
C51 0.209(9) 0.179(9) 0.133(7) -0.034(7) -0.075(6) -0.031(6)
C52 0.196(9) 0.126(10) 0.144(7) -0.020(6) -0.041(6) -0.006(6)
C53 0.196(11) 0.209(17) 0.273(13) -0.088(8) -0.068(7) -0.009(12)
O6 0.974(60) 0.822(49) 0.358(19) -0.061(35) -0.181(21) -0.391(28)
N6 0.220(14) 0.187(15) 0.200(14) -0.044(11) -0.046(11) -0.095(11)
C61 0.430(18) 0.285(15) 0.260(14) -0.051(12) -0.031(13) -0.183(13)
C62 0.288(21) 0.411(23) 0.293(20) 0.032(19) -0.059(17) 0.013(16)
C63 0.307(14) 0.296(15) 0.253(17) -0.067(10) -0.094(11) -0.142(11)
O7 0.213(26) 0.248(15) 0.234(21) -0.042(11) -0.037(22) 0.008(11)
N7 0.344(27) 0.150(16) 0.369(21) 0.060(9) -0.213(22) -0.054(10)
C71 0.265(31) 0.141(14) 0.341(23) 0.030(9) -0.164(25) -0.033(9)
C72 0.528(34) 0.274(20) 0.657(36) 0.247(23) -0.448(34) -0.238(21)
C73 1.079(74) 0.267(27) 0.697(45) 0.285(34) -0.696(55) -0.229(28)
O8 0.347(36) 0.165(17) 0.402(52) -0.028(18) -0.003(29) -0.173(23)
N8 0.198(26) 0.132(15) 0.221(21) -0.083(15) 0.083(14) -0.096(15)
C81 0.268(20) 0.156(15) 0.273(20) -0.058(15) 0.040(14) -0.134(15)
C82 0.289(32) 0.188(28) 0.327(32) -0.074(20) -0.016(24) -0.114(23)
C83 0.241(21) 0.136(15) 0.297(23) -0.072(15) 0.050(15) -0.117(15)
H1C1 0.066 0.057 0.047 -0.012 -0.014 -0.003
H1C6 0.065 0.077 0.052 -0.021 -0.012 0.012
H1C9 0.062 0.046 0.040 -0.010 -0.009 -0.011
H1C10' 0.064 0.122 0.054 -0.023 -0.007 0.012
H2C10' 0.064 0.131 0.044 -0.020 -0.004 0.006
H3C10' 0.067 0.099 0.066 -0.027 -0.014 0.025
H1C10" 0.065 0.126 0.053 -0.024 -0.006 0.014
H2C10" 0.064 0.127 0.042 -0.019 -0.004 0.003
H3C10" 0.067 0.097 0.063 -0.027 -0.013 0.023
H1C11' 0.070 0.064 0.072 -0.021 -0.022 0.018
H2C11' 0.072 0.060 0.088 -0.022 -0.027 0.019
H3C11' 0.068 0.087 0.054 -0.023 -0.014 0.020
H1C11" 0.071 0.065 0.077 -0.022 -0.024 0.020
H2C11" 0.072 0.057 0.090 -0.021 -0.027 0.016
H3C11" 0.068 0.084 0.057 -0.024 -0.015 0.021
H1C13 0.063 0.113 0.061 -0.010 -0.006 -0.039
H1C14 0.063 0.118 0.087 -0.006 -0.006 -0.049
H1C16 0.070 0.153 0.069 -0.014 -0.023 -0.015
H1C17 0.068 0.124 0.053 -0.014 -0.017 -0.022
H1C18 0.122 0.053 0.044 -0.024 -0.006 -0.005
H1C23 0.372 0.048 0.062 -0.028 -0.068 0.011
H1C26 0.089 0.051 0.049 -0.013 -0.008 -0.009
H1C27' 0.490 0.038 0.105 -0.026 -0.098 0.005
H2C27' 0.477 0.053 0.071 -0.082 -0.041 0.013
H3C27' 0.524 0.043 0.123 0.026 -0.160 -0.002
H1C27" 0.466 0.046 0.087 -0.065 -0.053 0.007
H2C27" 0.360 0.074 0.067 -0.110 0.018 -0.007
H3C27" 0.507 0.044 0.081 -0.046 -0.084 0.015
H1C28' 0.441 0.088 0.048 -0.067 -0.049 0.004
H2C28' 0.500 0.068 0.065 -0.031 -0.101 0.012
H3C28' 0.380 0.094 0.045 -0.110 0.012 -0.004
H1C28" 0.456 0.084 0.056 -0.044 -0.077 0.004
H2C28" 0.497 0.070 0.089 0.014 -0.145 -0.001
H3C28" 0.451 0.081 0.046 -0.088 -0.030 0.010
H1C30 0.133 0.068 0.088 -0.045 0.020 -0.033
H1C31 0.136 0.085 0.122 -0.045 0.009 -0.055
H1C33 0.246 0.142 0.117 -0.098 0.065 -0.088
H1C34 0.158 0.111 0.101 -0.068 0.051 -0.066
H1C36 0.057 0.043 0.045 -0.013 -0.009 -0.009
H1C38 0.057 0.043 0.045 -0.013 -0.009 -0.009
H1C39 0.057 0.043 0.045 -0.013 -0.009 -0.009
H1C40 0.057 0.043 0.045 -0.013 -0.009 -0.009
H1C51 0.246 0.372 0.169 -0.014 -0.108 -0.007
H1C52 0.189 0.180 0.156 -0.019 -0.055 0.007
H2C52 0.242 0.232 0.129 0.000 -0.065 -0.016
H3C52 0.263 0.110 0.234 -0.011 0.020 0.010
H1C53 0.205 0.412 0.353 -0.109 -0.121 0.010
H2C53 0.283 0.237 0.425 -0.164 -0.061 -0.062
H3C53 0.200 0.164 0.224 -0.014 -0.013 0.039
H1C61 0.446 0.198 0.359 -0.019 0.096 -0.133
H1C62 0.533 0.889 0.372 0.019 -0.271 -0.056
H2C62 0.322 0.325 0.363 0.080 0.079 0.068
H3C62 0.264 0.407 0.435 0.060 0.015 0.101
H1C63 0.296 0.416 0.274 -0.012 -0.110 -0.050
H2C63 0.506 0.374 0.253 -0.042 -0.057 -0.204
H3C63 0.415 0.438 0.500 -0.166 -0.164 -0.239
H1C71 0.834 0.236 0.723 0.275 -0.624 -0.237
H1C72 0.485 0.306 0.561 0.264 -0.364 -0.249
H2C72 0.555 0.904 1.157 0.585 -0.617 -0.671
H3C72 1.266 0.152 0.912 0.130 -0.919 -0.105
H1C73 1.526 0.489 0.979 0.606 -1.018 -0.511
H2C73 1.514 0.644 0.560 0.326 -0.675 -0.286
H3C73 1.296 0.192 1.214 0.168 -1.108 -0.176
H1C81 0.387 0.216 0.360 -0.031 -0.062 -0.183
H1C82 0.233 0.183 0.304 -0.085 0.034 -0.064
H2C82 0.340 0.193 0.559 -0.101 -0.130 -0.102
H3C82 0.474 0.312 0.336 0.014 -0.090 -0.195
H1C83 0.198 0.141 0.263 -0.081 0.086 -0.076
H2C83 0.386 0.213 0.329 0.006 0.010 -0.191
H3C83 0.280 0.136 0.494 -0.090 -0.031 -0.105

loop_
_atom_site_label
_atom_site_fract_x
_atom_site_fract_y
_atom_site_fract_z
_atom_site_occupancy
_atom_site_U_iso_or_equiv
_atom_site_refinement_flags
_atom_site_thermal_displace_type
_atom_site_calc_flag
_atom_site_calc_attached_atom
Ni1 0.2273(1) 0.3693(1) 0.3943(1) 1.0 0.054(0) . Uani d ?
N1 0.3600(4) 0.4308(4) 0.2997(3) 1.0 0.053(1) . Uani d ?
C1 0.4653(5) 0.4084(5) 0.2997(4) 1.0 0.055(1) . Uani d ?
C2 0.5415(4) 0.4610(4) 0.2139(3) 1.0 0.054(1) . Uani d ?
C3 0.4793(4) 0.5190(4) 0.1554(3) 1.0 0.053(1) . Uani d ?
C4 0.3689(5) 0.5005(4) 0.2113(3) 1.0 0.051(1) . Uani d ?
C5 0.5016(5) 0.5927(4) 0.0636(4) 1.0 0.060(1) . Uani d ?
C6 0.4193(5) 0.6429(4) 0.0315(4) 1.0 0.063(1) . Uani d ?
C7 0.3112(4) 0.6231(4) 0.0882(4) 1.0 0.057(1) . Uani d ?
C8 0.2820(4) 0.5501(4) 0.1813(4) 1.0 0.051(1) . Uani d ?
C9 0.1714(6) 0.5329(5) 0.2388(4) 1.0 0.050(1) . Uani d ?
N2 0.1360(4) 0.4643(4) 0.3246(3) 1.0 0.051(1) . Uani d ?
O1 0.6094(4) 0.6071(4) 0.0098(3) 1.0 0.068(2) . Uani d ?
C10' 0.6521(13) 0.6704(16) -0.0901(6) 0.5 0.086(3) . Uani d ?
C10" 0.6266(13) 0.6689(16) -0.0903(6) 0.5 0.085(3) . Uani d ?
O2 0.2276(4) 0.6722(3) 0.0604(3) 1.0 0.061(1) . Uani d ?
C11' 0.2426(14) 0.7556(13) -0.0266(7) 0.5 0.076(2) . Uani d ?
C11" 0.2619(14) 0.7601(13) -0.0214(7) 0.5 0.076(2) . Uani d ?
C12 0.6598(5) 0.4483(2) 0.1980(2) 1.0 0.058(1) . Uani d ?
C13 0.7297(4) 0.4427(4) 0.1101(3) 1.0 0.067(1) . Uani d ?
C14 0.8399(4) 0.4308(4) 0.0946(4) 1.0 0.074(2) . Uani d ?
C15 0.8819(5) 0.4243(4) 0.1684(4) 1.0 0.074(1) . Uani d ?
C16 0.8151(4) 0.4296(4) 0.2567(4) 1.0 0.080(1) . Uani d ?
C17 0.7051(4) 0.4415(4) 0.2705(3) 1.0 0.070(1) . Uani d ?
Cl1 1.0205(2) 0.4065(2) 0.1530(2) 1.0 0.091(2) . Uani d ?
N3 -0.2092(5) 0.7686(3) 0.5739(3) 1.0 0.061(1) . Uani d ?
C18 -0.2133(6) 0.8211(4) 0.6346(4) 1.0 0.064(1) . Uani d ?
C19 -0.1945(4) 0.9196(4) 0.5850(3) 1.0 0.061(1) . Uani d ?
C20 -0.1778(5) 0.9288(4) 0.4862(4) 1.0 0.067(1) . Uani d ?
C21 -0.1857(4) 0.8350(4) 0.4820(4) 1.0 0.059(1) . Uani d ?
C22 -0.1528(5) 1.0057(4) 0.3966(4) 1.0 0.100(2) . Uani d ?
C23 -0.1371(6) 0.9889(4) 0.3103(4) 1.0 0.121(3) . Uani d ?
C24 -0.1454(6) 0.8957(4) 0.3083(4) 1.0 0.097(2) . Uani d ?
C25 -0.1704(5) 0.8145(4) 0.3954(4) 1.0 0.066(1) . Uani d ?
C26 -0.1559(6) 0.7195(4) 0.3890(5) 1.0 0.060(1) . Uani d ?
N4 -0.1720(4) 0.6395(3) 0.4653(4) 1.0 0.051(1) . Uani d ?
O3 -0.1482(6) 1.0965(3) 0.4027(4) 1.0 0.125(3) . Uani d ?
C27' -0.1285(29) 1.1827(12) 0.3174(15) 0.5 0.195(6) . Uani d ?
C27" -0.0764(28) 1.1655(12) 0.3170(11) 0.5 0.185(6) . Uani d ?
O4 -0.1298(6) 0.8748(4) 0.2254(3) 1.0 0.119(3) . Uani d ?
C28' -0.0743(34) 0.9473(14) 0.1346(12) 0.5 0.181(6) . Uani d ?
C28" -0.1092(33) 0.9524(14) 0.1335(15) 0.5 0.186(5) . Uani d ?
C29 -0.1886(3) 0.9889(3) 0.6350(3) 1.0 0.069(1) . Uani d ?
C30 -0.1126(5) 1.0651(4) 0.5913(4) 1.0 0.081(2) . Uani d ?
C31 -0.1063(5) 1.1300(4) 0.6372(5) 1.0 0.093(2) . Uani d ?
C32 -0.1774(4) 1.1190(4) 0.7290(4) 1.0 0.103(2) . Uani d ?
C33 -0.2540(6) 1.0443(5) 0.7747(4) 1.0 0.125(3) . Uani d ?
C34 -0.2587(5) 0.9803(4) 0.7274(4) 1.0 0.102(2) . Uani d ?
Cl2 -0.1683(3) 1.1996(2) 0.7885(2) 1.0 0.138(2) . Uani d ?
C35 0.0243(4) 0.4655(4) 0.3790(3) 1.0 0.051(1) . Uani d ?
C36 -0.0234(4) 0.5517(4) 0.3874(4) 1.0 0.051(1) . Uani d ?
C37 -0.1290(5) 0.5525(4) 0.4470(3) 1.0 0.051(1) . Uani d ?
C38 -0.1889(4) 0.4644(4) 0.5000(3) 1.0 0.051(1) . Uani d ?
C39 -0.1405(4) 0.3788(4) 0.4911(4) 1.0 0.051(1) . Uani d ?
C40 -0.0352(5) 0.3772(4) 0.4318(4) 1.0 0.051(1) . Uani d ?
O5 0.0104(9) 0.8253(7) -0.0787(7) 1.0 0.174(7) . Uani d ?
N5 -0.1295(9) 0.7470(8) 0.0457(8) 1.0 0.150(6) . Uani d ?
C51 -0.0940(13) 0.8042(10) -0.0349(10) 1.0 0.171(7) . Uani d ?
C52 -0.0612(13) 0.6948(11) 0.1030(10) 1.0 0.167(5) . Uani d ?
C53 -0.2348(13) 0.7138(13) 0.1001(14) 1.0 0.240(10) . Uani d ?
O6 0.4476(27) 0.7345(23) 0.4916(16) 1.0 0.667(21) . Uani d ?
N6 0.4805(11) 0.6962(11) 0.3572(10) 1.0 0.195(11) . Uani d ?
C61 0.4370(18) 0.7463(13) 0.4060(16) 1.0 0.316(11) . Uani d ?
C62 0.5306(24) 0.6172(21) 0.4140(22) 1.0 0.374(11) . Uani d ?
C63 0.4434(18) 0.6969(17) 0.2820(15) 1.0 0.265(13) . Uani d ?
O7 -0.4885(11) 0.1491(11) 0.1846(10) 1.0 0.260(13) . Uani d ?
N7 -0.4614(14) 0.1056(13) 0.3286(13) 1.0 0.273(15) . Uani d ?
C71 -0.4921(14) 0.1635(11) 0.2657(15) 1.0 0.245(17) . Uani d ?
C72 -0.4307(26) 0.0226(18) 0.2961(27) 1.0 0.412(12) . Uani d ?
C73 -0.4535(37) 0.1502(21) 0.3925(30) 1.0 0.573(31) . Uani d ?
O8 0.5445(32) -0.1468(19) -0.0084(32) 0.5 0.310(12) . Uani d ?
N8 0.5252(25) 0.0019(15) 0.0013(28) 0.5 0.205(10) . Uani d ?
C81 0.5062(35) -0.0587(20) -0.0288(33) 0.5 0.243(9) . Uani d ?
C82 0.5918(36) -0.0164(22) 0.0646(34) 0.5 0.275(16) . Uani d ?
C83 0.4885(35) 0.0953(17) -0.0096(41) 0.5 0.241(8) . Uani d ?
H1C1 0.4846 0.3594 0.3556 1.0 0.060 . Uani c ?
H1C6 0.4375 0.6948 -0.0339 1.0 0.074 . Uani c ?
H1C9 0.1162 0.5756 0.2127 1.0 0.051 . Uani c ?
H1C10' 0.7335 0.6677 -0.1121 0.5 0.092 . Uani c ?
H2C10' 0.6224 0.6488 -0.1330 0.5 0.091 . Uani c ?
H3C10' 0.6300 0.7387 -0.0942 0.5 0.091 . Uani c ?
H1C10" 0.7066 0.6769 -0.1261 0.5 0.094 . Uani c ?
H2C10" 0.5901 0.6386 -0.1228 0.5 0.088 . Uani c ?
H3C10" 0.5951 0.7341 -0.0913 0.5 0.089 . Uani c ?
H1C11' 0.1698 0.7801 -0.0326 0.5 0.078 . Uani c ?
H2C11' 0.2841 0.8080 -0.0227 0.5 0.083 . Uani c ?
H3C11' 0.2842 0.7365 -0.0851 0.5 0.081 . Uani c ?
H1C11" 0.1967 0.7930 -0.0384 0.5 0.081 . Uani c ?
H2C11" 0.3006 0.8045 -0.0040 0.5 0.081 . Uani c ?
H3C11" 0.3123 0.7437 -0.0788 0.5 0.081 . Uani c ?
H1C13 0.6993 0.4474 0.0563 1.0 0.079 . Uani c ?
H1C14 0.8888 0.4270 0.0304 1.0 0.089 . Uani c ?
H1C16 0.8460 0.4248 0.3102 1.0 0.101 . Uani c ?
H1C17 0.6566 0.4453 0.3348 1.0 0.083 . Uani c ?
H1C18 -0.2281 0.7913 0.7068 1.0 0.080 . Uani c ?
H1C23 -0.1194 1.0448 0.2478 1.0 0.166 . Uani c ?
H1C26 -0.1320 0.7127 0.3225 1.0 0.067 . Uani c ?
H1C27' -0.1281 1.2414 0.3371 0.5 0.215 . Uani c ?
H2C27' -0.0563 1.1784 0.2694 0.5 0.215 . Uani c ?
H3C27' -0.1873 1.1881 0.2868 0.5 0.222 . Uani c ?
H1C27" -0.0779 1.2296 0.3277 0.5 0.211 . Uani c ?
H2C27" -0.0004 1.1410 0.3047 0.5 0.185 . Uani c ?
H3C27" -0.1011 1.1737 0.2592 0.5 0.219 . Uani c ?
H1C28' -0.0680 0.9231 0.0792 0.5 0.201 . Uani c ?
H2C28' -0.1165 1.0085 0.1269 0.5 0.214 . Uani c ?
H3C28' 0.0002 0.9606 0.1346 0.5 0.190 . Uani c ?
H1C28" -0.0996 0.9246 0.0800 0.5 0.203 . Uani c ?
H2C28" -0.1722 0.9971 0.1361 0.5 0.212 . Uani c ?
H3C28" -0.0414 0.9895 0.1206 0.5 0.207 . Uani c ?
H1C30 -0.0608 1.0732 0.5246 1.0 0.105 . Uani c ?
H1C31 -0.0507 1.1844 0.6042 1.0 0.118 . Uani c ?
H1C33 -0.3055 1.0365 0.8415 1.0 0.180 . Uani c ?
H1C34 -0.3145 0.9259 0.7608 1.0 0.134 . Uani c ?
H1C36 0.0190 0.6144 0.3498 1.0 0.051 . Uani c ?
H1C38 -0.2654 0.4639 0.5435 1.0 0.051 . Uani c ?
H1C39 -0.1830 0.3162 0.5287 1.0 0.051 . Uani c ?
H1C40 -0.0017 0.3143 0.4264 1.0 0.051 . Uani c ?
H1C51 -0.1465 0.8374 -0.0707 1.0 0.272 . Uani c ?
H1C52 0.0165 0.7164 0.0665 1.0 0.189 . Uani c ?
H2C52 -0.0837 0.7081 0.1664 1.0 0.210 . Uani c ?
H3C52 -0.0690 0.6234 0.1160 1.0 0.243 . Uani c ?
H1C53 -0.2858 0.7482 0.0631 1.0 0.343 . Uani c ?
H2C53 -0.2401 0.6422 0.1131 1.0 0.329 . Uani c ?
H3C53 -0.2548 0.7269 0.1635 1.0 0.235 . Uani c ?
H1C61 0.3903 0.7999 0.3801 1.0 0.377 . Uani c ?
H1C62 0.5492 0.6376 0.4635 1.0 0.605 . Uani c ?
H2C62 0.4789 0.5598 0.4481 1.0 0.436 . Uani c ?
H3C62 0.5987 0.5991 0.3699 1.0 0.466 . Uani c ?
H1C63 0.4125 0.7618 0.2561 1.0 0.338 . Uani c ?
H2C63 0.5053 0.6844 0.2285 1.0 0.363 . Uani c ?
H3C63 0.3856 0.6451 0.3067 1.0 0.411 . Uani c ?
H1C71 -0.5219 0.2260 0.2756 1.0 0.497 . Uani c ?
H1C72 -0.4617 0.0277 0.2426 1.0 0.388 . Uani c ?
H2C72 -0.3494 0.0206 0.2710 1.0 0.731 . Uani c ?
H3C72 -0.4595 -0.0382 0.3519 1.0 0.656 . Uani c ?
H1C73 -0.4944 0.2121 0.3826 1.0 0.805 . Uani c ?
H2C73 -0.4852 0.1060 0.4611 1.0 0.812 . Uani c ?
H3C73 -0.3751 0.1648 0.3802 1.0 0.744 . Uani c ?
H1C81 0.4585 -0.0410 -0.0719 0.5 0.309 . Uani c ?
H1C82 0.6205 -0.0837 0.0748 0.5 0.268 . Uani c ?
H2C82 0.6541 0.0319 0.0340 0.5 0.365 . Uani c ?
H3C82 0.5469 -0.0101 0.1290 0.5 0.359 . Uani c ?
H1C83 0.4415 0.1116 -0.0533 0.5 0.232 . Uani c ?
H2C83 0.4450 0.1001 0.0557 0.5 0.313 . Uani c ?
H3C83 0.5522 0.1421 -0.0393 0.5 0.319 . Uani c ?

loop_
_atom_type_symbol
_atom_type_oxidation_number
_atom_type_number_in_cell
_atom_type_scat_dispersion_real
_atom_type_scat_dispersion_imag
_atom_type_scat_source
C 0 101 0.002 0.002
;International Tables for Crystallography
(1992, Vol. C, Tables 4.2.6.8 and 6.1.1.1)
;
H 0 109 0.000 0.000
;International Tables for Crystallography
(1992, Vol. C, Table 6.1.1.2)
;
Cl 0 4 0.132 0.159
;International Tables for Crystallography
(1992, Vol. C, Tables 4.2.6.8 and 6.1.1.1)
;
N 0 15 0.004 0.003
;International Tables for Crystallography
(1992, Vol. C, Tables 4.2.6.8 and 6.1.1.1)
;
Ni 0 2 0.285 1.113
;International Tables for Crystallography
(1992, Vol. C, Tables 4.2.6.8 and 6.1.1.1)
;
O 0 15 0.008 0.006
;International Tables for Crystallography
(1992, Vol. C, Tables 4.2.6.8 and 6.1.1.1)
;

loop_
_geom_angle_atom_site_label_1
_geom_angle_atom_site_label_2
_geom_angle_atom_site_label_3
_geom_angle
_geom_angle_site_symmetry_1
_geom_angle_site_symmetry_2
_geom_angle_site_symmetry_3
_geom_angle_publ_flag
N1 Ni1 N2 92.5(2) . . . yes
N1 Ni1 N3 118.0(2) . . 2_566 yes
N1 Ni1 N4 127.1(2) . . 2_566 yes
N2 Ni1 N3 121.7(2) . . 2_566 yes
N2 Ni1 N4 107.6(2) . . 2_566 yes
N3 Ni1 N4 92.3(2) 2_566 . 2_566 yes
Ni1 N1 C1 128.4(4) . . . yes
Ni1 N1 C4 125.7(4) . . . yes
C1 N1 C4 105.5(5) . . . yes
N1 C1 C2 112.5(5) . . . yes
C1 C2 C3 104.8(5) . . . yes
C1 C2 C12 121.6(4) . . . yes
C3 C2 C12 133.6(3) . . . yes
C2 C3 C4 107.2(4) . . . yes
C2 C3 C5 136.0(5) . . . yes
C4 C3 C5 116.5(5) . . . yes
N1 C4 C3 110.0(5) . . . yes
N1 C4 C8 125.7(5) . . . yes
C3 C4 C8 124.3(4) . . . yes
C3 C5 C6 121.1(5) . . . yes
C3 C5 O1 115.1(5) . . . yes
C6 C5 O1 123.7(5) . . . yes
C5 C6 C7 121.1(5) . . . yes
C6 C7 C8 121.2(5) . . . yes
C6 C7 O2 123.1(5) . . . yes
C8 C7 O2 115.7(5) . . . yes
C4 C8 C7 115.8(4) . . . yes
C4 C8 C9 124.0(5) . . . yes
C7 C8 C9 120.1(5) . . . yes
C8 C9 N2 124.5(6) . . . yes
Ni1 N2 C9 126.5(4) . . . yes
Ni1 N2 C35 115.8(3) . . . yes
C9 N2 C35 117.2(5) . . . yes
C5 O1 C10' 125.6(8) . . . yes
C5 O1 C10" 112.9(8) . . . yes
C7 O2 C11' 123.2(8) . . . yes
C7 O2 C11" 113.2(8) . . . yes
C2 C12 C13 121.4(3) . . . yes
C2 C12 C17 121.3(3) . . . yes
C13 C12 C17 117.3(5) . . . yes
C12 C13 C14 121.9(4) . . . yes
C13 C14 C15 119.2(4) . . . yes
C14 C15 C16 120.7(6) . . . yes
C14 C15 Cl1 120.8(4) . . . yes
C16 C15 Cl1 118.5(4) . . . yes
C15 C16 C17 119.2(4) . . . yes
C12 C17 C16 121.9(4) . . . yes
Ni1 N3 C18 129.1(4) 2_566 . . yes
Ni1 N3 C21 125.3(4) 2_566 . . yes
C18 N3 C21 105.6(5) . . . yes
N3 C18 C19 112.6(5) . . . yes
C18 C19 C20 104.4(5) . . . yes
C18 C19 C29 121.8(4) . . . yes
C20 C19 C29 133.7(3) . . . yes
C19 C20 C21 107.6(4) . . . yes
C19 C20 C22 135.8(5) . . . yes
C21 C20 C22 116.5(5) . . . yes
N3 C21 C20 109.6(5) . . . yes
N3 C21 C25 126.1(5) . . . yes
C20 C21 C25 124.3(4) . . . yes
C20 C22 C23 121.1(5) . . . yes
C20 C22 O3 115.5(6) . . . yes
C23 C22 O3 123.3(5) . . . yes
C22 C23 C24 121.1(5) . . . yes
C23 C24 C25 121.2(5) . . . yes
C23 C24 O4 123.6(5) . . . yes
C25 C24 O4 115.2(5) . . . yes
C21 C25 C24 115.8(4) . . . yes
C21 C25 C26 123.5(5) . . . yes
C24 C25 C26 119.3(5) . . . yes
C25 C26 N4 124.0(6) . . . yes
Ni1 N4 C26 126.7(4) 2_566 . . yes
Ni1 N4 C37 115.5(3) 2_566 . . yes
C26 N4 C37 116.9(5) . . . yes
C22 O3 C27' 121.7(11) . . . yes
C22 O3 C27" 114.8(10) . . . yes
C24 O4 C28' 117.3(12) . . . yes
C24 O4 C28" 119.7(12) . . . yes
C19 C29 C30 121.4(3) . . . yes
C19 C29 C34 121.3(3) . . . yes
C30 C29 C34 117.3(5) . . . yes
C29 C30 C31 121.9(4) . . . yes
C30 C31 C32 119.2(4) . . . yes
C31 C32 C33 120.7(6) . . . yes
C31 C32 Cl2 119.4(4) . . . yes
C33 C32 Cl2 119.9(4) . . . yes
C32 C33 C34 119.2(4) . . . yes
C29 C34 C33 121.9(4) . . . yes
C10' C35 C36 102.4(4) . . . yes
C10' C35 C40 137.5(4) . . . yes
C36 C35 C40 119.7(5) . . . yes
C35 C36 C37 120.9(6) . . . yes
N4 C37 C36 120.2(5) . . . yes
N4 C37 C38 119.6(5) . . . yes
C36 C37 C38 119.7(5) . . . yes
C37 C38 C39 118.9(5) . . . yes
C38 C39 C40 121.9(6) . . . yes
C35 C40 C39 118.9(5) . . . yes
C51 N5 C52 122.8(13) . . . yes
C51 N5 C53 130.8(17) . . . yes
C52 N5 C53 106.4(14) . . . yes
O5 C51 N5 123.3(14) . . . yes
C61 N6 C62 108.4(19) . . . yes
C61 N6 C63 118.8(20) . . . yes
C62 N6 C63 127.2(21) . . . yes
O6 C61 N6 123.3(14) . . . yes
C71 N7 C72 104.9(17) . . . yes
C71 N7 C73 108.8(22) . . . yes
C72 N7 C73 145.0(22) . . . yes
O7 C71 N7 123.3(14) . . . yes
C81 N8 C82 122.6(13) . . . yes
C81 N8 C83 130.8(17) . . . yes
C82 N8 C83 106.5(14) . . . yes
O8 C81 N8 123.5(14) . . . yes

loop_
_geom_bond_atom_site_label_1
_geom_bond_atom_site_label_2
_geom_bond_distance
_geom_bond_site_symmetry_1
_geom_bond_site_symmetry_2
_geom_bond_publ_flag
Ni1 N1 1.910(5) . . yes
Ni1 N2 1.998(5) . . yes
Ni1 N3 1.922(5) . 2_566 yes
Ni1 N4 1.996(5) . 2_566 yes
N1 C1 1.376(6) . . yes
N1 C4 1.367(6) . . yes
C1 C2 1.381(6) . . yes
C2 C3 1.414(6) . . yes
C2 C12 1.479(7) . . yes
C3 C4 1.406(6) . . yes
C3 C5 1.410(6) . . yes
C4 C8 1.403(7) . . yes
C5 C6 1.370(7) . . yes
C5 O1 1.367(6) . . yes
C6 C7 1.385(7) . . yes
C7 C8 1.418(6) . . yes
C7 O2 1.352(6) . . yes
C8 C9 1.412(8) . . yes
C9 N2 1.320(6) . . yes
N2 C35 1.422(6) . . yes
O1 C10' 1.446(8) . . yes
O1 C10" 1.448(8) . . yes
O2 C11' 1.441(9) . . yes
O2 C11" 1.439(10) . . yes
C12 C13 1.384(4) . . yes
C12 C17 1.384(4) . . yes
C13 C14 1.376(6) . . yes
C14 C15 1.374(5) . . yes
C15 C16 1.374(5) . . yes
C15 Cl1 1.743(6) . . yes
C16 C17 1.376(6) . . yes
N3 C18 1.376(7) . . yes
N3 C21 1.367(6) . . yes
C18 C19 1.382(6) . . yes
C19 C20 1.415(7) . . yes
C19 C29 1.479(7) . . yes
C20 C21 1.406(6) . . yes
C20 C22 1.410(6) . . yes
C21 C25 1.403(7) . . yes
C22 C23 1.370(7) . . yes
C22 O3 1.367(7) . . yes
C23 C24 1.385(7) . . yes
C24 C25 1.418(6) . . yes
C24 O4 1.351(7) . . yes
C25 C26 1.416(8) . . yes
C26 N4 1.318(6) . . yes
N4 C37 1.422(6) . . yes
O3 C27' 1.445(13) . . yes
O3 C27" 1.446(14) . . yes
O4 C28' 1.438(15) . . yes
O4 C28" 1.439(12) . . yes
C29 C30 1.384(4) . . yes
C29 C34 1.384(4) . . yes
C30 C31 1.376(6) . . yes
C31 C32 1.374(5) . . yes
C32 C33 1.374(5) . . yes
C32 Cl2 1.744(7) . . yes
C33 C34 1.376(6) . . yes
C35 C36 1.382(5) . . yes
C35 C40 1.406(6) . . yes
C36 C37 1.382(5) . . yes
C37 C38 1.406(6) . . yes
C38 C39 1.379(5) . . yes
C39 C40 1.379(5) . . yes
O5 C51 1.312(14) . . no
N5 C51 1.199(12) . . no
N5 C52 1.437(14) . . no
N5 C53 1.379(14) . . no
O6 C61 1.312(14) . . no
N6 C61 1.199(12) . . no
N6 C62 1.438(16) . . no
N6 C63 1.377(15) . . no
O7 C71 1.312(14) . . no
N7 C71 1.199(12) . . no
N7 C72 1.439(16) . . no
N7 C73 1.375(17) . . no
O8 C81 1.311(14) . . no
N8 C81 1.200(12) . . no
N8 C82 1.438(16) . . no
N8 C83 1.380(17) . . no
